data_7154984
loop_
_publ_author_name
'Arai, Midori A.'
'Kofuji, Yuuki'
'Tanaka, Yuuki'
'Yanase, Natsuki'
'Yamaku, Kazuki'
'Fuentes, Rolly G.'
'Karmakar, Utpal Kumar'
'Ishibashi, Masami'

_publ_section_title
;
 Synthesis of rocaglamide derivatives and evaluation of their Wnt signal
 inhibitory activities.
;
_journal_issue 11
_journal_name_full 'Organic &amp; biomolecular chemistry'
_journal_page_first 3061
_journal_page_last 3068
_journal_paper_doi 10.1039/c5ob02537k
_journal_volume 14
_journal_year 2016
_chemical_formula_moiety 'C25 H22 Br Cl3 O8'
_chemical_formula_sum 'C25 H22 Br Cl3 O8'
_chemical_formula_weight 636.71
_space_group_IT_number 2
_symmetry_cell_setting triclinic
_symmetry_Int_Tables_number 2
_symmetry_space_group_name_Hall '-P 1'
_symmetry_space_group_name_H-M 'P -1'
_atom_sites_solution_hydrogens geom
_atom_sites_solution_primary direct
_atom_sites_solution_secondary difmap
_audit_update_record
;
2015-12-04 deposited with the CCDC.
2016-02-15 downloaded from the CCDC.
;
_cell_angle_alpha 74.063(2)
_cell_angle_beta 80.510(2)
_cell_angle_gamma 63.2837(18)
_cell_formula_units_Z 2
_cell_length_a 9.7833(3)
_cell_length_b 10.5843(4)
_cell_length_c 14.6153(5)
_cell_measurement_reflns_used 3413
_cell_measurement_temperature 93
_cell_measurement_theta_max 68.15
_cell_measurement_theta_min 3.15
_cell_volume 1298.37(8)
_computing_cell_refinement 'RAPID AUTO'
_computing_data_collection 'RAPID AUTO (Rigaku, ????)'
_computing_data_reduction 'RAPID AUTO'
_computing_molecular_graphics 'CrystalStructure 4.0'
_computing_publication_material 'CrystalStructure 4.0 (Rigaku, 2010)'
_computing_structure_refinement 'SHELXL97 (Sheldrick, 2008)'
_computing_structure_solution 'Il Milione (Burla, et al., 2007)'
_diffrn_ambient_temperature 93
_diffrn_detector_area_resol_mean 10.000
_diffrn_measured_fraction_theta_full 0.976
_diffrn_measured_fraction_theta_max 0.976
_diffrn_measurement_device_type 'Rigaku R-AXIS RAPID'
_diffrn_measurement_method \w
_diffrn_radiation_type 'Cu K\a'
_diffrn_radiation_wavelength 1.54187
_diffrn_reflns_av_R_equivalents 0.0629
_diffrn_reflns_limit_h_max 11
_diffrn_reflns_limit_h_min -11
_diffrn_reflns_limit_k_max 12
_diffrn_reflns_limit_k_min -12
_diffrn_reflns_limit_l_max 17
_diffrn_reflns_limit_l_min -17
_diffrn_reflns_number 13987
_diffrn_reflns_theta_full 68.24
_diffrn_reflns_theta_max 68.24
_diffrn_standards_number 0
_exptl_absorpt_coefficient_mu 5.428
_exptl_absorpt_correction_T_max 0.762
_exptl_absorpt_correction_T_min 0.617
_exptl_absorpt_correction_type multi-scan
_exptl_absorpt_process_details 'ABSCOR (Rigaku, 1995)'
_exptl_crystal_colour colorless
_exptl_crystal_density_diffrn 1.629
_exptl_crystal_density_method 'not measured'
_exptl_crystal_description platelet
_exptl_crystal_F_000 644.00
_exptl_crystal_size_max 0.200
_exptl_crystal_size_mid 0.050
_exptl_crystal_size_min 0.050
_refine_diff_density_max 0.770
_refine_diff_density_min -0.840
_refine_ls_extinction_coef 0.00024(10)
_refine_ls_extinction_method SHELXL
_refine_ls_goodness_of_fit_ref 1.137
_refine_ls_hydrogen_treatment constr
_refine_ls_number_parameters 335
_refine_ls_number_reflns 4644
_refine_ls_number_restraints 0
_refine_ls_R_factor_gt 0.0547
_refine_ls_shift/su_max 0.000
_refine_ls_structure_factor_coef Fsqd
_refine_ls_weighting_details 'w = 1/[\s^2^(Fo^2^)+(0.0000P)^2^+8.1150P] where P=(Fo^2^+2Fc^2^)/3'
_refine_ls_weighting_scheme calc
_refine_ls_wR_factor_ref 0.1490
_reflns_number_gt 2939
_reflns_number_total 4644
_reflns_threshold_expression F^2^>2.0\s(F^2^)
_cod_data_source_file c5ob02537k2.cif
_cod_data_source_block 141213kofuji03
_cod_depositor_comments 'Adding full bibliography for 7154982--7154984.cif.'
_cod_database_code 7154984

loop_
_symmetry_equiv_pos_site_id
_symmetry_equiv_pos_as_xyz
1 +X,+Y,+Z
2 -X,-Y,-Z

loop_
_atom_site_label
_atom_site_type_symbol
_atom_site_fract_x
_atom_site_fract_y
_atom_site_fract_z
_atom_site_U_iso_or_equiv
_atom_site_adp_type
_atom_site_occupancy
_atom_site_symmetry_multiplicity
_atom_site_calc_flag
_atom_site_refinement_flags
Br1 Br 0.30129(8) 0.95210(8) 0.12294(5) 0.0291(3) Uani 1.0 2 d .
Cl31 Cl 0.5945(2) 0.51534(18) 0.32796(13) 0.0364(5) Uani 1.0 2 d .
Cl32 Cl 0.5884(3) 0.5153(2) 0.13129(14) 0.0483(6) Uani 1.0 2 d .
Cl33 Cl 0.3079(3) 0.5890(2) 0.25108(17) 0.0516(6) Uani 1.0 2 d .
O1 O 0.8015(5) 1.1175(5) 0.2059(3) 0.0188(9) Uani 1.0 2 d .
O2 O 1.0757(5) 1.2728(5) 0.3639(3) 0.0275(11) Uani 1.0 2 d .
O3 O 0.7177(5) 1.0924(5) 0.5314(3) 0.0227(10) Uani 1.0 2 d .
O4 O 0.5069(5) 1.1719(5) 0.3418(3) 0.0211(10) Uani 1.0 2 d .
O5 O 0.6751(5) 0.8634(5) 0.4993(3) 0.0208(10) Uani 1.0 2 d .
O6 O 0.9930(5) 0.6483(5) 0.4220(3) 0.0219(10) Uani 1.0 2 d .
O7 O 0.8141(5) 0.5634(5) 0.4495(3) 0.0235(10) Uani 1.0 2 d .
O8 O 0.5244(5) 0.9866(4) 0.1916(3) 0.0195(10) Uani 1.0 2 d .
C1 C 0.8464(7) 1.1346(6) 0.2840(4) 0.0166(13) Uani 1.0 2 d .
C2 C 0.9478(7) 1.1972(7) 0.2744(5) 0.0229(14) Uani 1.0 2 d .
C3 C 0.9745(7) 1.2187(7) 0.3580(5) 0.0214(14) Uani 1.0 2 d .
C4 C 0.8994(7) 1.1844(6) 0.4457(5) 0.0209(14) Uani 1.0 2 d .
C5 C 0.7994(7) 1.1251(7) 0.4497(4) 0.0174(13) Uani 1.0 2 d .
C6 C 0.7718(7) 1.0954(6) 0.3692(4) 0.0178(13) Uani 1.0 2 d .
C7 C 0.6556(7) 1.0528(6) 0.3459(4) 0.0165(13) Uani 1.0 2 d .
C8 C 0.6466(7) 0.9086(6) 0.4008(4) 0.0176(13) Uani 1.0 2 d .
C9 C 0.7551(7) 0.7897(6) 0.3435(4) 0.0175(13) Uani 1.0 2 d .
C10 C 0.8333(7) 0.8653(6) 0.2625(4) 0.0170(13) Uani 1.0 2 d .
C11 C 0.7190(7) 1.0283(6) 0.2435(4) 0.0165(13) Uani 1.0 2 d .
C12 C 0.8668(8) 0.6613(7) 0.4088(4) 0.0204(14) Uani 1.0 2 d .
C13 C 1.1538(8) 1.3136(8) 0.2777(5) 0.0307(16) Uani 1.0 2 d .
C14 C 0.7260(9) 1.1396(8) 0.6125(5) 0.0298(16) Uani 1.0 2 d .
C15 C 0.8979(7) 0.8025(7) 0.1750(4) 0.0206(14) Uani 1.0 2 d .
C16 C 0.8599(8) 0.7004(7) 0.1544(5) 0.0231(15) Uani 1.0 2 d .
C17 C 0.9271(8) 0.6466(7) 0.0736(5) 0.0288(16) Uani 1.0 2 d .
C18 C 1.0271(8) 0.6933(7) 0.0122(5) 0.0280(16) Uani 1.0 2 d .
C19 C 1.0632(8) 0.7943(8) 0.0321(5) 0.0288(16) Uani 1.0 2 d .
C20 C 0.9999(8) 0.8488(7) 0.1127(5) 0.0259(15) Uani 1.0 2 d .
C21 C 0.5995(7) 1.0736(7) 0.1751(4) 0.0182(13) Uani 1.0 2 d .
C22 C 0.4183(7) 1.0479(7) 0.1220(4) 0.0192(14) Uani 1.0 2 d .
C23 C 0.4278(8) 1.1681(7) 0.0640(5) 0.0239(15) Uani 1.0 2 d .
C24 C 0.5456(8) 1.1860(7) 0.0994(5) 0.0238(15) Uani 1.0 2 d .
C25 C 0.5070(8) 0.4837(8) 0.2477(5) 0.0353(18) Uani 1.0 2 d .
H2 H 0.9954 1.2234 0.2148 0.0274 Uiso 1.0 2 calc R
H4 H 0.4814 1.1943 0.3950 0.0253 Uiso 1.0 2 calc R
H4A H 0.9183 1.2023 0.5016 0.0250 Uiso 1.0 2 calc R
H5 H 0.7607 0.8586 0.5067 0.0250 Uiso 1.0 2 calc R
H7 H 0.8810 0.4921 0.4838 0.0282 Uiso 1.0 2 calc R
H8 H 0.5397 0.9226 0.3958 0.0211 Uiso 1.0 2 calc R
H9 H 0.6920 0.7579 0.3159 0.0209 Uiso 1.0 2 calc R
H10 H 0.9231 0.8588 0.2909 0.0204 Uiso 1.0 2 calc R
H13A H 1.0870 1.4108 0.2430 0.0368 Uiso 1.0 2 calc R
H13B H 1.1805 1.2438 0.2381 0.0368 Uiso 1.0 2 calc R
H13C H 1.2474 1.3142 0.2928 0.0368 Uiso 1.0 2 calc R
H14A H 0.6804 1.2459 0.5983 0.0357 Uiso 1.0 2 calc R
H14B H 0.8334 1.1012 0.6274 0.0357 Uiso 1.0 2 calc R
H14C H 0.6699 1.1038 0.6672 0.0357 Uiso 1.0 2 calc R
H16 H 0.7896 0.6686 0.1950 0.0278 Uiso 1.0 2 calc R
H17 H 0.9038 0.5758 0.0602 0.0346 Uiso 1.0 2 calc R
H18 H 1.0705 0.6561 -0.0432 0.0337 Uiso 1.0 2 calc R
H19 H 1.1321 0.8268 -0.0098 0.0345 Uiso 1.0 2 calc R
H20 H 1.0258 0.9183 0.1258 0.0310 Uiso 1.0 2 calc R
H23 H 0.3685 1.2287 0.0104 0.0286 Uiso 1.0 2 calc R
H24 H 0.5784 1.2613 0.0746 0.0286 Uiso 1.0 2 calc R
H25 H 0.5260 0.3791 0.2669 0.0423 Uiso 1.0 2 calc R

loop_
_atom_site_aniso_label
_atom_site_aniso_U_11
_atom_site_aniso_U_22
_atom_site_aniso_U_33
_atom_site_aniso_U_12
_atom_site_aniso_U_13
_atom_site_aniso_U_23
Br1 0.0282(5) 0.0378(5) 0.0285(4) -0.0191(4) -0.0037(3) -0.0083(3)
Cl31 0.0336(11) 0.0296(9) 0.0448(11) -0.0111(8) -0.0052(8) -0.0087(8)
Cl32 0.0680(15) 0.0403(11) 0.0411(11) -0.0311(11) -0.0027(10) -0.0019(9)
Cl33 0.0302(11) 0.0264(10) 0.0976(18) -0.0116(9) -0.0145(11) -0.0073(10)
O1 0.019(3) 0.025(3) 0.015(2) -0.014(2) -0.0019(17) -0.0002(17)
O2 0.026(3) 0.030(3) 0.031(3) -0.017(3) -0.002(2) -0.007(2)
O3 0.028(3) 0.026(3) 0.019(3) -0.014(2) -0.0019(19) -0.0086(18)
O4 0.014(3) 0.021(3) 0.020(3) -0.0006(19) -0.0019(17) -0.0024(18)
O5 0.018(3) 0.026(3) 0.015(2) -0.008(2) -0.0022(17) -0.0012(18)
O6 0.020(3) 0.025(3) 0.017(3) -0.008(2) -0.0047(18) -0.0009(18)
O7 0.020(3) 0.013(2) 0.037(3) -0.0067(19) -0.013(2) 0.0025(18)
O8 0.017(3) 0.016(2) 0.022(3) -0.0038(19) -0.0045(18) -0.0027(17)
C1 0.017(4) 0.016(3) 0.017(3) -0.003(3) -0.007(3) -0.005(3)
C2 0.016(4) 0.025(4) 0.022(4) -0.004(3) -0.003(3) -0.005(3)
C3 0.018(4) 0.015(3) 0.031(4) -0.006(3) -0.002(3) -0.006(3)
C4 0.024(4) 0.014(3) 0.020(4) -0.003(3) -0.004(3) -0.004(3)
C5 0.020(4) 0.021(4) 0.011(3) -0.010(3) -0.002(3) -0.000(3)
C6 0.017(4) 0.015(3) 0.020(3) -0.006(3) -0.007(3) -0.001(3)
C7 0.015(4) 0.015(3) 0.020(3) -0.006(3) -0.004(3) -0.004(3)
C8 0.017(4) 0.018(3) 0.014(3) -0.004(3) -0.005(3) -0.002(3)
C9 0.018(4) 0.018(3) 0.017(3) -0.010(3) -0.004(3) 0.000(3)
C10 0.012(3) 0.010(3) 0.020(3) 0.000(3) 0.002(3) -0.000(3)
C11 0.014(4) 0.018(3) 0.020(3) -0.010(3) 0.001(3) -0.003(3)
C12 0.023(4) 0.017(3) 0.017(3) -0.006(3) -0.001(3) -0.003(3)
C13 0.025(4) 0.032(4) 0.041(5) -0.019(4) -0.004(4) -0.005(4)
C14 0.040(5) 0.033(4) 0.017(4) -0.014(4) 0.003(3) -0.012(3)
C15 0.018(4) 0.018(3) 0.014(3) -0.001(3) -0.004(3) 0.003(3)
C16 0.029(4) 0.020(4) 0.028(4) -0.015(3) 0.001(3) -0.010(3)
C17 0.042(5) 0.019(4) 0.030(4) -0.012(4) -0.002(3) -0.013(3)
C18 0.032(4) 0.026(4) 0.019(4) -0.006(4) -0.004(3) -0.003(3)
C19 0.023(4) 0.034(4) 0.025(4) -0.008(4) 0.006(3) -0.010(3)
C20 0.028(4) 0.020(4) 0.029(4) -0.013(3) 0.004(3) -0.005(3)
C21 0.015(4) 0.023(4) 0.023(4) -0.012(3) 0.003(3) -0.011(3)
C22 0.016(4) 0.022(4) 0.018(3) -0.004(3) -0.003(3) -0.009(3)
C23 0.019(4) 0.025(4) 0.024(4) -0.006(3) -0.005(3) -0.003(3)
C24 0.028(4) 0.027(4) 0.022(4) -0.020(4) -0.004(3) 0.000(3)
C25 0.030(5) 0.029(4) 0.042(5) -0.012(4) -0.011(4) 0.003(4)

loop_
_atom_type_symbol
_atom_type_description
_atom_type_scat_dispersion_real
_atom_type_scat_dispersion_imag
_atom_type_scat_source
C C 0.0181 0.0091
;
International Tables for Crystallography
(1992, Vol. C, Tables 4.2.6.8 and 6.1.1.4)
;
H H 0.0000 0.0000
;
International Tables for Crystallography
(1992, Vol. C, Table 6.1.1.4)
;
O O 0.0492 0.0322
;
International Tables for Crystallography
(1992, Vol. C, Tables 4.2.6.8 and 6.1.1.4)
;
Br Br -0.6763 1.2805
;
International Tables for Crystallography
(1992, Vol. C, Tables 4.2.6.8 and 6.1.1.4)
;
Cl Cl 0.3639 0.7018
;
International Tables for Crystallography
(1992, Vol. C, Tables 4.2.6.8 and 6.1.1.4)
;

loop_
_geom_angle_atom_site_label_1
_geom_angle_atom_site_label_2
_geom_angle_atom_site_label_3
_geom_angle
_geom_angle_publ_flag
C1 O1 C11 105.5(5) yes
C3 O2 C13 117.4(6) yes
C5 O3 C14 117.1(7) yes
C21 O8 C22 105.8(5) yes
O1 C1 C2 121.1(6) yes
O1 C1 C6 113.7(7) yes
C2 C1 C6 125.0(7) yes
C1 C2 C3 115.3(6) yes
O2 C3 C2 124.0(6) yes
O2 C3 C4 113.9(7) yes
C2 C3 C4 122.1(8) yes
C3 C4 C5 119.4(7) yes
O3 C5 C4 123.4(7) yes
O3 C5 C6 115.2(7) yes
C4 C5 C6 121.4(6) yes
C1 C6 C5 116.7(7) yes
C1 C6 C7 107.9(6) yes
C5 C6 C7 134.4(6) yes
O4 C7 C6 109.9(6) yes
O4 C7 C8 110.7(5) yes
O4 C7 C11 110.3(5) yes
C6 C7 C8 121.1(5) yes
C6 C7 C11 99.3(5) yes
C8 C7 C11 104.3(6) yes
O5 C8 C7 116.8(7) yes
O5 C8 C9 112.8(4) yes
C7 C8 C9 106.7(5) yes
C8 C9 C10 105.7(5) yes
C8 C9 C12 109.8(5) yes
C10 C9 C12 112.9(5) yes
C9 C10 C11 104.7(5) yes
C9 C10 C15 118.6(6) yes
C11 C10 C15 115.8(5) yes
O1 C11 C7 106.5(6) yes
O1 C11 C10 109.8(5) yes
O1 C11 C21 106.8(5) yes
C7 C11 C10 103.2(4) yes
C7 C11 C21 114.8(5) yes
C10 C11 C21 115.4(7) yes
O6 C12 O7 123.8(5) yes
O6 C12 C9 123.8(7) yes
O7 C12 C9 112.3(7) yes
C10 C15 C16 122.8(6) yes
C10 C15 C20 118.1(7) yes
C16 C15 C20 119.1(6) yes
C15 C16 C17 118.8(7) yes
C16 C17 C18 121.8(8) yes
C17 C18 C19 119.3(7) yes
C18 C19 C20 120.4(7) yes
C15 C20 C19 120.6(8) yes
O8 C21 C11 115.0(5) yes
O8 C21 C24 111.5(7) yes
C11 C21 C24 133.5(8) yes
Br1 C22 O8 116.4(5) yes
Br1 C22 C23 133.3(6) yes
O8 C22 C23 110.3(7) yes
C22 C23 C24 106.7(6) yes
C21 C24 C23 105.7(7) yes
Cl31 C25 Cl32 110.7(5) yes
Cl31 C25 Cl33 111.2(5) yes
Cl32 C25 Cl33 111.2(4) yes
C7 O4 H4 109.472 no
C8 O5 H5 109.471 no
C12 O7 H7 109.475 no
C1 C2 H2 122.344 no
C3 C2 H2 122.343 no
C3 C4 H4A 120.277 no
C5 C4 H4A 120.282 no
O5 C8 H8 106.658 no
C7 C8 H8 106.655 no
C9 C8 H8 106.653 no
C8 C9 H9 109.411 no
C10 C9 H9 109.414 no
C12 C9 H9 109.410 no
C9 C10 H10 105.519 no
C11 C10 H10 105.516 no
C15 C10 H10 105.525 no
O2 C13 H13A 109.471 no
O2 C13 H13B 109.463 no
O2 C13 H13C 109.479 no
H13A C13 H13B 109.461 no
H13A C13 H13C 109.478 no
H13B C13 H13C 109.475 no
O3 C14 H14A 109.476 no
O3 C14 H14B 109.474 no
O3 C14 H14C 109.474 no
H14A C14 H14B 109.471 no
H14A C14 H14C 109.467 no
H14B C14 H14C 109.465 no
C15 C16 H16 120.627 no
C17 C16 H16 120.621 no
C16 C17 H17 119.089 no
C18 C17 H17 119.083 no
C17 C18 H18 120.341 no
C19 C18 H18 120.340 no
C18 C19 H19 119.792 no
C20 C19 H19 119.786 no
C15 C20 H20 119.703 no
C19 C20 H20 119.713 no
C22 C23 H23 126.659 no
C24 C23 H23 126.655 no
C21 C24 H24 127.152 no
C23 C24 H24 127.147 no
Cl31 C25 H25 107.859 no
Cl32 C25 H25 107.863 no
Cl33 C25 H25 107.862 no

loop_
_geom_bond_atom_site_label_1
_geom_bond_atom_site_label_2
_geom_bond_distance
_geom_bond_publ_flag
Br1 C22 1.836(9) yes
Cl31 C25 1.740(10) yes
Cl32 C25 1.766(8) yes
Cl33 C25 1.757(7) yes
O1 C1 1.372(9) yes
O1 C11 1.449(9) yes
O2 C3 1.371(11) yes
O2 C13 1.428(9) yes
O3 C5 1.374(7) yes
O3 C14 1.433(10) yes
O4 C7 1.431(6) yes
O5 C8 1.419(7) yes
O6 C12 1.221(10) yes
O7 C12 1.317(9) yes
O8 C21 1.369(10) yes
O8 C22 1.383(8) yes
C1 C2 1.392(12) yes
C1 C6 1.394(9) yes
C2 C3 1.386(11) yes
C3 C4 1.410(9) yes
C4 C5 1.368(12) yes
C5 C6 1.393(10) yes
C6 C7 1.512(12) yes
C7 C8 1.551(9) yes
C7 C11 1.566(9) yes
C8 C9 1.579(8) yes
C9 C10 1.536(9) yes
C9 C12 1.500(7) yes
C10 C11 1.552(7) yes
C10 C15 1.516(9) yes
C11 C21 1.488(10) yes
C15 C16 1.406(12) yes
C15 C20 1.400(10) yes
C16 C17 1.388(10) yes
C17 C18 1.381(11) yes
C18 C19 1.377(13) yes
C19 C20 1.384(10) yes
C21 C24 1.350(8) yes
C22 C23 1.354(10) yes
C23 C24 1.441(12) yes
O4 H4 0.840 no
O5 H5 0.840 no
O7 H7 0.840 no
C2 H2 0.950 no
C4 H4A 0.950 no
C8 H8 1.000 no
C9 H9 1.000 no
C10 H10 1.000 no
C13 H13A 0.980 no
C13 H13B 0.980 no
C13 H13C 0.980 no
C14 H14A 0.980 no
C14 H14B 0.980 no
C14 H14C 0.980 no
C16 H16 0.950 no
C17 H17 0.950 no
C18 H18 0.950 no
C19 H19 0.950 no
C20 H20 0.950 no
C23 H23 0.950 no
C24 H24 0.950 no
C25 H25 1.000 no

loop_
_geom_contact_atom_site_label_1
_geom_contact_atom_site_label_2
_geom_contact_distance
_geom_contact_publ_flag
_geom_contact_site_symmetry_2
O1 O4 3.136(6) no .
O1 C5 3.583(8) no .
O1 C15 3.172(9) no .
O1 C20 3.163(8) no .
O1 C24 2.872(9) no .
O2 C5 3.596(10) no .
O3 O4 3.418(7) no .
O3 O5 2.805(8) no .
O3 C7 3.048(9) no .
O3 C8 3.408(10) no .
O4 O5 3.310(5) no .
O4 O8 3.263(7) no .
O4 C1 3.159(8) no .
O4 C5 3.271(9) no .
O4 C21 2.768(8) no .
O4 C24 3.470(8) no .
O5 O6 3.165(6) no .
O5 O7 3.086(7) no .
O5 C5 3.363(10) no .
O5 C6 3.078(8) no .
O5 C10 3.549(7) no .
O5 C12 2.640(7) no .
O6 C8 3.264(7) no .
O6 C10 2.862(6) no .
O7 C8 3.180(7) no .
O8 C7 3.140(10) no .
O8 C8 3.223(8) no .
O8 C9 3.042(7) no .
O8 C10 2.944(8) no .
O8 C15 3.283(7) no .
O8 C16 3.409(7) no .
C1 C4 2.733(11) no .
C1 C10 3.013(11) no .
C1 C21 3.468(12) no .
C2 C5 2.820(9) no .
C2 C11 3.576(12) no .
C2 C13 2.806(13) no .
C3 C6 2.786(12) no .
C4 C14 2.787(9) no .
C5 C8 3.512(12) no .
C6 C9 3.435(11) no .
C6 C10 3.030(10) no .
C8 C21 3.279(8) no .
C9 C16 3.035(9) no .
C9 C21 3.235(7) no .
C11 C20 3.223(8) no .
C11 C22 3.581(11) no .
C12 C15 3.356(8) no .
C15 C18 2.793(9) no .
C15 C21 3.037(8) no .
C16 C19 2.788(11) no .
C17 C20 2.754(13) no .
Br1 C23 3.549(6) no 2_675
Cl31 O7 3.282(6) no .
Cl33 O6 3.565(5) no 1_455
Cl33 C20 3.498(6) no 1_455
O1 C19 3.539(8) no 2_775
O2 O3 3.480(6) no 2_776
O2 O5 2.982(7) no 2_776
O2 O6 3.342(7) no 2_776
O2 O7 3.399(6) no 1_565
O3 O2 3.480(6) no 2_776
O3 C3 3.506(7) no 2_776
O3 C4 3.568(7) no 2_776
O3 C8 3.542(9) no 2_676
O4 O5 2.732(6) no 2_676
O4 C13 3.271(9) no 1_455
O4 C25 3.208(10) no 1_565
O5 O2 2.982(7) no 2_776
O5 O4 2.732(6) no 2_676
O5 O5 3.346(5) no 2_676
O5 C7 3.533(7) no 2_676
O5 C8 3.384(7) no 2_676
O5 C13 3.545(8) no 2_776
O6 Cl33 3.565(5) no 1_655
O6 O2 3.342(7) no 2_776
O6 O6 3.295(6) no 2_766
O6 O7 2.676(5) no 2_766
O6 C4 3.493(10) no 2_776
O6 C12 3.370(7) no 2_766
O7 Cl31 3.282(6) no .
O7 O2 3.399(6) no 1_545
O7 O6 2.676(5) no 2_766
O7 C12 3.527(8) no 2_766
C3 O3 3.506(7) no 2_776
C3 C14 3.561(8) no 2_776
C4 O3 3.568(7) no 2_776
C4 O6 3.493(10) no 2_776
C4 C4 3.513(8) no 2_776
C4 C5 3.436(7) no 2_776
C5 C4 3.436(7) no 2_776
C7 O5 3.533(7) no 2_676
C8 O3 3.542(9) no 2_676
C8 O5 3.384(7) no 2_676
C12 O6 3.370(7) no 2_766
C12 O7 3.527(8) no 2_766
C13 O4 3.271(9) no 1_655
C13 O5 3.545(8) no 2_776
C14 C3 3.561(8) no 2_776
C19 O1 3.539(8) no 2_775
C20 Cl33 3.498(6) no 1_655
C23 Br1 3.549(6) no 2_675
C25 O4 3.208(10) no 1_545
Br1 H23 3.2311 no .
O1 H2 2.6358 no .
O1 H10 2.4793 no .
O1 H20 2.6419 no .
O1 H24 2.7482 no .
O2 H2 2.6824 no .
O2 H4A 2.4821 no .
O3 H4 2.9295 no .
O3 H4A 2.6238 no .
O3 H5 2.4360 no .
O4 H8 2.4223 no .
O5 H4 3.1990 no .
O5 H7 3.5743 no .
O5 H9 3.1282 no .
O5 H10 3.5634 no .
O6 H5 2.7723 no .
O6 H7 2.2881 no .
O6 H9 3.1419 no .
O6 H10 2.4128 no .
O7 H5 3.2492 no .
O7 H8 3.4869 no .
O7 H9 2.4143 no .
O7 H16 3.5928 no .
O8 H8 2.8877 no .
O8 H9 2.6168 no .
O8 H16 3.1868 no .
O8 H23 3.1620 no .
O8 H24 3.1639 no .
C1 H4 3.5226 no .
C1 H10 2.6436 no .
C1 H20 3.4100 no .
C2 H4A 3.2976 no .
C2 H13A 3.0277 no .
C2 H13B 2.4848 no .
C3 H13A 2.7743 no .
C3 H13B 2.5030 no .
C3 H13C 3.1811 no .
C4 H2 3.3134 no .
C4 H14A 2.8207 no .
C4 H14B 2.6280 no .
C5 H4 3.0502 no .
C5 H5 2.8902 no .
C5 H14A 2.6568 no .
C5 H14B 2.6018 no .
C5 H14C 3.2088 no .
C6 H2 3.3269 no .
C6 H4 2.5498 no .
C6 H4A 3.2641 no .
C6 H5 2.7815 no .
C6 H8 3.4211 no .
C6 H10 2.7290 no .
C7 H5 2.6544 no .
C7 H9 3.1235 no .
C7 H10 2.6624 no .
C8 H4 2.6976 no .
C8 H10 2.8146 no .
C9 H5 2.6939 no .
C9 H7 3.0728 no .
C9 H16 2.7131 no .
C10 H5 3.5097 no .
C10 H8 3.1068 no .
C10 H16 2.7484 no .
C10 H20 2.6360 no .
C11 H4 3.1871 no .
C11 H8 2.8969 no .
C11 H9 2.8814 no .
C11 H20 3.0956 no .
C11 H24 2.9654 no .
C12 H5 2.5858 no .
C12 H8 3.1438 no .
C12 H10 2.5267 no .
C12 H16 3.3063 no .
C13 H2 2.5371 no .
C14 H4A 2.4766 no .
C14 H5 3.5766 no .
C15 H9 2.7337 no .
C15 H17 3.2610 no .
C15 H19 3.2733 no .
C16 H9 2.6925 no .
C16 H10 3.2173 no .
C16 H18 3.2740 no .
C16 H20 3.2775 no .
C17 H19 3.2393 no .
C18 H16 3.2747 no .
C18 H20 3.2499 no .
C19 H17 3.2343 no .
C20 H10 2.6077 no .
C20 H16 3.2820 no .
C20 H18 3.2546 no .
C21 H8 3.2693 no .
C21 H9 3.2150 no .
C21 H10 3.3526 no .
C21 H23 3.1443 no .
C22 H24 3.1615 no .
H2 H13A 2.6598 no .
H2 H13B 2.0091 no .
H2 H13C 3.4580 no .
H4 H5 3.5091 no .
H4 H8 2.6652 no .
H4A H14A 2.4365 no .
H4A H14B 2.1053 no .
H4A H14C 3.4359 no .
H5 H8 2.6452 no .
H5 H9 3.5009 no .
H5 H10 3.2880 no .
H7 H9 3.2225 no .
H8 H9 2.1983 no .
H9 H10 2.8401 no .
H9 H16 2.1150 no .
H10 H16 3.4984 no .
H10 H20 2.4838 no .
H16 H17 2.3337 no .
H17 H18 2.3229 no .
H18 H19 2.3289 no .
H19 H20 2.3264 no .
H23 H24 2.5821 no .
Br1 H2 3.4746 no 1_455
Br1 H13B 3.5606 no 1_455
Br1 H14C 2.9954 no 2_676
Br1 H19 3.5652 no 1_455
Br1 H20 2.8663 no 1_455
Br1 H23 3.5085 no 2_675
Cl31 H9 3.0717 no .
Cl31 H14A 3.0343 no 2_676
Cl31 H16 3.1434 no .
Cl32 H16 3.4179 no .
Cl32 H17 3.3707 no .
Cl32 H18 3.2416 no 2_765
Cl32 H23 3.0763 no 2_675
Cl32 H24 3.0682 no 1_545
Cl32 H24 3.3986 no 2_675
Cl33 H13A 3.4804 no 1_445
Cl33 H13C 3.1042 no 1_445
Cl33 H14A 3.2076 no 2_676
Cl33 H20 3.5537 no 1_455
O1 H18 3.3984 no 2_775
O1 H19 2.7904 no 2_775
O1 H25 3.0953 no 1_565
O2 H5 2.3718 no 2_776
O2 H7 3.0403 no 1_565
O3 H4A 3.5936 no 2_776
O3 H8 2.6236 no 2_676
O4 H5 3.2125 no 2_676
O4 H13B 3.4429 no 1_455
O4 H13C 2.4080 no 1_455
O4 H25 2.2413 no 1_565
O5 H4 2.1559 no 2_676
O5 H8 2.9087 no 2_676
O5 H13C 3.1129 no 2_776
O6 H4A 2.6497 no 2_776
O6 H7 1.8468 no 2_766
O7 H4A 3.3738 no 1_545
O7 H7 3.0437 no 2_766
O8 H13B 3.3496 no 1_455
O8 H14C 2.8361 no 2_676
C1 H14B 3.2012 no 2_776
C1 H25 3.0321 no 1_565
C2 H14B 3.0099 no 2_776
C2 H18 3.3062 no 2_775
C3 H5 3.1919 no 2_776
C3 H7 3.5464 no 1_565
C3 H14B 3.0090 no 2_776
C4 H4A 3.5612 no 2_776
C4 H5 3.3124 no 2_776
C4 H7 3.3737 no 1_565
C4 H14B 3.2951 no 2_776
C5 H4A 3.2910 no 2_776
C5 H14B 3.5105 no 2_776
C6 H4A 3.5662 no 2_776
C6 H14B 3.4679 no 2_776
C6 H25 3.0432 no 1_565
C7 H25 3.0374 no 1_565
C8 H4 3.1423 no 2_676
C8 H14C 3.4699 no 2_676
C11 H25 3.4128 no 1_565
C12 H4A 3.5908 no 2_776
C12 H7 2.7318 no 2_766
C13 H4 3.4335 no 1_655
C13 H5 3.2091 no 2_776
C14 H8 2.9816 no 2_676
C16 H13A 2.9415 no 1_545
C16 H23 3.2604 no 2_675
C17 H13A 3.0297 no 1_545
C17 H17 3.1732 no 2_765
C17 H18 3.3437 no 2_765
C17 H23 2.9090 no 2_675
C18 H2 3.2086 no 2_775
C18 H17 3.0626 no 2_765
C19 H19 3.5270 no 2_775
C19 H20 3.1242 no 2_775
C19 H24 3.4520 no 2_775
C20 H19 3.0881 no 2_775
C21 H19 3.5844 no 2_775
C21 H25 3.5705 no 1_565
C22 H13B 2.9802 no 1_455
C22 H14C 3.2350 no 2_676
C22 H23 3.5997 no 2_675
C23 H13B 3.2123 no 1_455
C23 H17 3.5356 no 2_675
C24 H19 3.1675 no 2_775
C24 H25 3.5290 no 1_565
C25 H4 3.3118 no 1_545
H2 Br1 3.4746 no 1_655
H2 C18 3.2086 no 2_775
H2 H14B 3.4166 no 2_776
H2 H17 3.5852 no 1_565
H2 H18 2.5239 no 2_775
H4 O5 2.1559 no 2_676
H4 C8 3.1423 no 2_676
H4 C13 3.4335 no 1_455
H4 C25 3.3118 no 1_565
H4 H5 2.7603 no 2_676
H4 H8 2.9780 no 2_676
H4 H13C 2.5605 no 1_455
H4 H25 2.4507 no 1_565
H4A O3 3.5936 no 2_776
H4A O6 2.6497 no 2_776
H4A O7 3.3738 no 1_565
H4A C4 3.5612 no 2_776
H4A C5 3.2910 no 2_776
H4A C6 3.5662 no 2_776
H4A C12 3.5908 no 2_776
H4A H5 2.8963 no 2_776
H4A H7 2.8627 no 1_565
H4A H10 3.4052 no 2_776
H5 O2 2.3718 no 2_776
H5 O4 3.2125 no 2_676
H5 C3 3.1919 no 2_776
H5 C4 3.3124 no 2_776
H5 C13 3.2091 no 2_776
H5 H4 2.7603 no 2_676
H5 H4A 2.8963 no 2_776
H5 H8 3.2159 no 2_676
H5 H13C 3.0090 no 2_776
H7 O2 3.0403 no 1_545
H7 O6 1.8468 no 2_766
H7 O7 3.0437 no 2_766
H7 C3 3.5464 no 1_545
H7 C4 3.3737 no 1_545
H7 C12 2.7318 no 2_766
H7 H4A 2.8627 no 1_545
H7 H7 2.5367 no 2_766
H8 O3 2.6236 no 2_676
H8 O5 2.9087 no 2_676
H8 C14 2.9816 no 2_676
H8 H4 2.9780 no 2_676
H8 H5 3.2159 no 2_676
H8 H14A 3.3363 no 2_676
H8 H14C 2.5321 no 2_676
H9 Cl31 3.0717 no .
H9 H14C 3.1609 no 2_676
H10 H4A 3.4052 no 2_776
H10 H14B 3.0660 no 2_776
H13A Cl33 3.4804 no 1_665
H13A C16 2.9415 no 1_565
H13A C17 3.0297 no 1_565
H13A H16 2.9815 no 1_565
H13A H17 3.0991 no 1_565
H13B Br1 3.5606 no 1_655
H13B O4 3.4429 no 1_655
H13B O8 3.3496 no 1_655
H13B C22 2.9802 no 1_655
H13B C23 3.2123 no 1_655
H13B H14C 3.2590 no 2_776
H13B H23 3.5349 no 1_655
H13C Cl33 3.1042 no 1_665
H13C O4 2.4080 no 1_655
H13C O5 3.1129 no 2_776
H13C H4 2.5605 no 1_655
H13C H5 3.0090 no 2_776
H13C H25 3.0407 no 1_665
H14A Cl31 3.0343 no 2_676
H14A Cl33 3.2076 no 2_676
H14A H8 3.3363 no 2_676
H14B C1 3.2012 no 2_776
H14B C2 3.0099 no 2_776
H14B C3 3.0090 no 2_776
H14B C4 3.2951 no 2_776
H14B C5 3.5105 no 2_776
H14B C6 3.4679 no 2_776
H14B H2 3.4166 no 2_776
H14B H10 3.0660 no 2_776
H14C Br1 2.9954 no 2_676
H14C O8 2.8361 no 2_676
H14C C8 3.4699 no 2_676
H14C C22 3.2350 no 2_676
H14C H8 2.5321 no 2_676
H14C H9 3.1609 no 2_676
H14C H13B 3.2590 no 2_776
H16 Cl31 3.1434 no .
H16 Cl32 3.4179 no .
H16 H13A 2.9815 no 1_545
H16 H23 3.2881 no 2_675
H17 Cl32 3.3707 no .
H17 C17 3.1732 no 2_765
H17 C18 3.0626 no 2_765
H17 C23 3.5356 no 2_675
H17 H2 3.5852 no 1_545
H17 H13A 3.0991 no 1_545
H17 H17 2.6385 no 2_765
H17 H18 2.4311 no 2_765
H17 H23 2.6863 no 2_675
H18 Cl32 3.2416 no 2_765
H18 O1 3.3984 no 2_775
H18 C2 3.3062 no 2_775
H18 C17 3.3437 no 2_765
H18 H2 2.5239 no 2_775
H18 H17 2.4311 no 2_765
H19 Br1 3.5652 no 1_655
H19 O1 2.7904 no 2_775
H19 C19 3.5270 no 2_775
H19 C20 3.0881 no 2_775
H19 C21 3.5844 no 2_775
H19 C24 3.1675 no 2_775
H19 H19 3.4667 no 2_775
H19 H20 2.6729 no 2_775
H19 H24 2.6487 no 2_775
H20 Br1 2.8663 no 1_655
H20 Cl33 3.5537 no 1_655
H20 C19 3.1242 no 2_775
H20 H19 2.6729 no 2_775
H23 Br1 3.5085 no 2_675
H23 Cl32 3.0763 no 2_675
H23 C16 3.2604 no 2_675
H23 C17 2.9090 no 2_675
H23 C22 3.5997 no 2_675
H23 H13B 3.5349 no 1_455
H23 H16 3.2881 no 2_675
H23 H17 2.6863 no 2_675
H24 Cl32 3.0682 no 1_565
H24 Cl32 3.3986 no 2_675
H24 C19 3.4520 no 2_775
H24 H19 2.6487 no 2_775
H24 H25 3.2554 no 1_565
H25 O1 3.0953 no 1_545
H25 O4 2.2413 no 1_545
H25 C1 3.0321 no 1_545
H25 C6 3.0432 no 1_545
H25 C7 3.0374 no 1_545
H25 C11 3.4128 no 1_545
H25 C21 3.5705 no 1_545
H25 C24 3.5290 no 1_545
H25 H4 2.4507 no 1_545
H25 H13C 3.0407 no 1_445
H25 H24 3.2554 no 1_545

loop_
_geom_hbond_atom_site_label_D
_geom_hbond_atom_site_label_H
_geom_hbond_atom_site_label_A
_geom_hbond_site_symmetry_A
_geom_hbond_distance_DA
_geom_hbond_distance_DH
_geom_hbond_distance_HA
_geom_hbond_angle_DHA
_geom_hbond_publ_flag
O4 H4 O5 2_676 2.732(6) 0.840 2.156 125.6 no
O5 H5 O2 2_776 2.982(7) 0.840 2.372 129.9 no
O5 H5 O3 . 2.805(8) 0.840 2.436 107.5 no
O7 H7 O6 2_766 2.676(5) 0.840 1.847 169.1 no

loop_
_geom_torsion_atom_site_label_1
_geom_torsion_atom_site_label_2
_geom_torsion_atom_site_label_3
_geom_torsion_atom_site_label_4
_geom_torsion
_geom_torsion_publ_flag
C1 O1 C11 C7 25.3(5) no
C1 O1 C11 C10 -85.8(5) no
C1 O1 C11 C21 148.4(4) no
C11 O1 C1 C2 170.6(4) no
C11 O1 C1 C6 -14.4(5) no
C13 O2 C3 C2 2.2(7) no
C13 O2 C3 C4 -178.5(4) no
C14 O3 C5 C4 7.6(7) no
C14 O3 C5 C6 -171.5(4) no
C21 O8 C22 Br1 178.4(4) no
C21 O8 C22 C23 0.5(6) no
C22 O8 C21 C11 179.1(4) no
C22 O8 C21 C24 0.2(6) no
O1 C1 C2 C3 175.1(4) no
O1 C1 C6 C5 -173.1(4) no
O1 C1 C6 C7 -3.1(6) no
C2 C1 C6 C5 1.6(8) no
C2 C1 C6 C7 171.7(5) no
C6 C1 C2 C3 0.7(8) no
C1 C2 C3 O2 176.9(5) no
C1 C2 C3 C4 -2.3(7) no
O2 C3 C4 C5 -177.9(4) no
C2 C3 C4 C5 1.4(8) no
C3 C4 C5 O3 -177.9(4) no
C3 C4 C5 C6 1.1(7) no
O3 C5 C6 C1 176.6(4) no
O3 C5 C6 C7 9.9(8) no
C4 C5 C6 C1 -2.6(7) no
C4 C5 C6 C7 -169.3(5) no
C1 C6 C7 O4 -98.3(5) no
C1 C6 C7 C8 130.4(5) no
C1 C6 C7 C11 17.4(5) no
C5 C6 C7 O4 69.2(7) no
C5 C6 C7 C8 -62.0(8) no
C5 C6 C7 C11 -175.1(6) no
O4 C7 C8 O5 -94.8(6) no
O4 C7 C8 C9 138.1(5) no
O4 C7 C11 O1 89.6(6) no
O4 C7 C11 C10 -154.8(5) no
O4 C7 C11 C21 -28.3(8) no
C6 C7 C8 O5 36.1(7) no
C6 C7 C8 C9 -91.1(6) no
C6 C7 C11 O1 -25.8(5) no
C6 C7 C11 C10 89.8(5) no
C6 C7 C11 C21 -143.7(5) no
C8 C7 C11 O1 -151.4(5) no
C8 C7 C11 C10 -35.8(6) no
C8 C7 C11 C21 90.6(6) no
C11 C7 C8 O5 146.5(5) no
C11 C7 C8 C9 19.4(6) no
O5 C8 C9 C10 -125.0(6) no
O5 C8 C9 C12 -2.9(8) no
C7 C8 C9 C10 4.5(7) no
C7 C8 C9 C12 126.7(6) no
C8 C9 C10 C11 -27.0(7) no
C8 C9 C10 C15 -157.9(5) no
C8 C9 C12 O6 -90.8(7) no
C8 C9 C12 O7 89.8(7) no
C10 C9 C12 O6 26.9(9) no
C10 C9 C12 O7 -152.4(6) no
C12 C9 C10 C11 -147.1(6) no
C12 C9 C10 C15 81.9(8) no
C9 C10 C11 O1 152.3(5) no
C9 C10 C11 C7 39.1(7) no
C9 C10 C11 C21 -87.0(6) no
C9 C10 C15 C16 15.1(8) no
C9 C10 C15 C20 -164.8(5) no
C11 C10 C15 C16 -110.8(6) no
C11 C10 C15 C20 69.3(8) no
C15 C10 C11 O1 -75.1(8) no
C15 C10 C11 C7 171.7(6) no
C15 C10 C11 C21 45.6(8) no
O1 C11 C21 O8 170.8(4) no
O1 C11 C21 C24 -10.6(8) no
C7 C11 C21 O8 -71.4(7) no
C7 C11 C21 C24 107.2(7) no
C10 C11 C21 O8 48.4(7) no
C10 C11 C21 C24 -133.0(7) no
C10 C15 C16 C17 -178.7(4) no
C10 C15 C20 C19 179.6(4) no
C16 C15 C20 C19 -0.4(8) no
C20 C15 C16 C17 1.2(8) no
C15 C16 C17 C18 -1.5(8) no
C16 C17 C18 C19 1.0(9) no
C17 C18 C19 C20 -0.1(9) no
C18 C19 C20 C15 -0.2(9) no
O8 C21 C24 C23 -0.8(7) no
C11 C21 C24 C23 -179.4(6) no
Br1 C22 C23 C24 -178.4(4) no
O8 C22 C23 C24 -0.9(7) no
C22 C23 C24 C21 1.0(7) no
